data_7210586
loop_
_publ_author_name
'Zhao, Hai-Yan'
'Zhao, Jun-Wei'
'Yang, Bai-Feng'
'He, Huan'
'Yang, Guo-Yu'

_publ_section_title
;
 Organic--inorganic hybrids based on monovacant Keggin-type
 polyoxotungstates and 3d--4f heterometals
;
_journal_issue 40
_journal_name_full CrystEngComm
_journal_page_first 8186
_journal_paper_doi 10.1039/c3ce41007b
_journal_volume 15
_journal_year 2013
_chemical_formula_sum 'C8 H51 Cu2 Eu Ge N8 O48 W11'
_chemical_formula_weight 3401.55
_chemical_name_systematic
;
?
;
_space_group_IT_number 1
_symmetry_cell_setting triclinic
_symmetry_space_group_name_Hall 'P 1'
_symmetry_space_group_name_H-M 'P 1'
_atom_sites_solution_hydrogens geom
_atom_sites_solution_primary direct
_atom_sites_solution_secondary difmap
_audit_creation_method SHELXL-97
_cell_angle_alpha 64.764(5)
_cell_angle_beta 73.918(4)
_cell_angle_gamma 75.541(4)
_cell_formula_units_Z 1
_cell_length_a 11.4202(5)
_cell_length_b 12.2341(6)
_cell_length_c 12.6593(7)
_cell_measurement_reflns_used 5745
_cell_measurement_temperature 293(2)
_cell_measurement_theta_max 29.4212
_cell_measurement_theta_min 2.8320
_cell_volume 1519.57(15)
_computing_cell_refinement 'Bruker FRAMBO'
_computing_data_collection 'Bruker FRAMBO'
_computing_data_reduction 'Bruker SHELXTL'
_computing_molecular_graphics 'Bruker SHELXTL'
_computing_publication_material 'Bruker SHELXTL'
_computing_structure_refinement 'SHELXL-97 (Sheldrick, 1997)'
_computing_structure_solution 'SHELXS-97 (Sheldrick, 1990)'
_diffrn_ambient_temperature 293(2)
_diffrn_measured_fraction_theta_full 0.999
_diffrn_measured_fraction_theta_max 0.999
_diffrn_measurement_device_type 'Xcalibur, Atlas, Gemini ultra'
_diffrn_measurement_method 'phi and omega scans'
_diffrn_radiation_monochromator graphite
_diffrn_radiation_source 'fine-focus sealed tube'
_diffrn_radiation_type MoK\a
_diffrn_radiation_wavelength 0.71073
_diffrn_reflns_av_R_equivalents 0.0490
_diffrn_reflns_av_sigmaI/netI 0.0819
_diffrn_reflns_limit_h_max 13
_diffrn_reflns_limit_h_min -13
_diffrn_reflns_limit_k_max 14
_diffrn_reflns_limit_k_min -14
_diffrn_reflns_limit_l_max 15
_diffrn_reflns_limit_l_min -15
_diffrn_reflns_number 11141
_diffrn_reflns_theta_full 25.20
_diffrn_reflns_theta_max 25.20
_diffrn_reflns_theta_min 2.84
_diffrn_standards_decay_% none
_diffrn_standards_interval_count none
_diffrn_standards_interval_time none
_diffrn_standards_number none
_exptl_absorpt_coefficient_mu 23.005
_exptl_absorpt_correction_T_max 0.2069
_exptl_absorpt_correction_T_min 0.0911
_exptl_absorpt_correction_type multi-scan
_exptl_crystal_density_diffrn 3.717
_exptl_crystal_density_method 'not measured'
_exptl_crystal_F_000 1506
_exptl_crystal_size_max 0.20
_exptl_crystal_size_mid 0.13
_exptl_crystal_size_min 0.10
_refine_diff_density_max 3.714
_refine_diff_density_min -2.529
_refine_diff_density_rms 0.497
_refine_ls_abs_structure_details 'Flack H D (1983), Acta Cryst. A39, 876-881'
_refine_ls_abs_structure_Flack 0.53(3)
_refine_ls_extinction_method none
_refine_ls_goodness_of_fit_ref 1.089
_refine_ls_hydrogen_treatment mixed
_refine_ls_matrix_type full
_refine_ls_number_parameters 712
_refine_ls_number_reflns 7765
_refine_ls_number_restraints 360
_refine_ls_restrained_S_all 1.062
_refine_ls_R_factor_all 0.0670
_refine_ls_R_factor_gt 0.0607
_refine_ls_shift/su_max 0.114
_refine_ls_shift/su_mean 0.011
_refine_ls_structure_factor_coef Fsqd
_refine_ls_weighting_details 'calc w=1/[\s^2^(Fo^2^)+(0.0748P)^2^+60.5618P] where P=(Fo^2^+2Fc^2^)/3'
_refine_ls_weighting_scheme calc
_refine_ls_wR_factor_gt 0.1580
_refine_ls_wR_factor_ref 0.1634
_reflns_number_gt 7113
_reflns_number_total 7765
_reflns_threshold_expression >2sigma(I)
_cod_data_source_file c3ce41007b.txt
_cod_data_source_block 2
_cod_depositor_comments
;
The following automatic conversions were performed:

'_symmetry_cell_setting' value 'Triclinic' changed to 'triclinic'
according to /home/saulius/struct/CIF-dictionaries/cif_core.dic
dictionary named 'cif_core.dic' version 2.4.2 from 2011-04-26.

Automatic conversion script
Id: cif_fix_values 1891 2012-01-12 08:04:46Z andrius 
;
_cod_original_cell_volume 1519.57(13)
_cod_original_sg_symbol_H-M P1
_cod_database_code 7210586

loop_
_symmetry_equiv_pos_as_xyz
'x, y, z'

loop_
_atom_site_label
_atom_site_type_symbol
_atom_site_fract_x
_atom_site_fract_y
_atom_site_fract_z
_atom_site_U_iso_or_equiv
_atom_site_adp_type
_atom_site_occupancy
_atom_site_symmetry_multiplicity
_atom_site_calc_flag
_atom_site_refinement_flags
C1 C 0.307(4) 0.450(4) 0.813(4) 0.0669(10) Uani 1 1 d U
H1A H 0.2658 0.3920 0.8091 0.080 Uiso 1 1 calc R
H1B H 0.2562 0.4838 0.8700 0.080 Uiso 1 1 calc R
C2 C 0.336(4) 0.544(4) 0.699(4) 0.0699(10) Uani 1 1 d U
H2A H 0.2624 0.6031 0.6849 0.084 Uiso 1 1 calc R
H2B H 0.3552 0.5073 0.6401 0.084 Uiso 1 1 calc R
C3 C 0.822(4) 0.550(3) 0.696(4) 0.0575(10) Uani 1 1 d U
H3A H 0.8047 0.5715 0.7650 0.069 Uiso 1 1 calc R
H3B H 0.8945 0.5826 0.6423 0.069 Uiso 1 1 calc R
C4 C 0.839(2) 0.415(4) 0.734(4) 0.0914(10) Uani 1 1 d DU
H4A H 0.9048 0.3760 0.7781 0.110 Uiso 1 1 calc R
H4B H 0.8601 0.3937 0.6641 0.110 Uiso 1 1 calc R
C5 C 0.319(4) 0.184(4) 0.362(4) 0.0566(10) Uani 1 1 d U
H5C H 0.2624 0.1873 0.3161 0.068 Uiso 1 1 calc R
H5D H 0.2861 0.2493 0.3913 0.068 Uiso 1 1 calc R
C6 C 0.3121(19) 0.071(4) 0.465(4) 0.0808(10) Uani 1 1 d DU
H6A H 0.2668 0.0199 0.4552 0.097 Uiso 1 1 calc R
H6B H 0.2691 0.0879 0.5356 0.097 Uiso 1 1 calc R
C7 C 0.820(5) -0.001(5) 0.317(5) 0.0957(10) Uani 1 1 d U
H7A H 0.8258 -0.0374 0.2609 0.115 Uiso 1 1 calc R
H7B H 0.8898 -0.0405 0.3559 0.115 Uiso 1 1 calc R
C8 C 0.838(2) 0.134(5) 0.243(6) 0.1238(10) Uani 1 1 d DU
H8A H 0.8684 0.1673 0.2855 0.149 Uiso 1 1 calc R
H8B H 0.8941 0.1434 0.1669 0.149 Uiso 1 1 calc R
Cu1 Cu 0.5802(5) 0.4889(4) 0.7351(5) 0.0601(14) Uani 1 1 d .
Cu2 Cu 0.5734(3) 0.0924(3) 0.3505(3) 0.0310(9) Uani 1 1 d .
Eu1 Eu 0.81058(12) 0.78757(12) 0.02977(12) 0.0237(3) Uani 1 1 d .
Ge1 Ge 0.4295(2) 0.8178(2) 0.0697(2) 0.0117(5) Uani 1 1 d .
N1 N 0.437(3) 0.390(3) 0.844(3) 0.0660(10) Uani 1 1 d U
H1C H 0.4555 0.3154 0.8399 0.079 Uiso 1 1 calc R
H1D H 0.4340 0.3782 0.9199 0.079 Uiso 1 1 calc R
N2 N 0.446(3) 0.616(2) 0.672(3) 0.051(10) Uani 1 1 d .
H2C H 0.4238 0.6691 0.7094 0.061 Uiso 1 1 calc R
H2D H 0.4690 0.6583 0.5936 0.061 Uiso 1 1 calc R
N3 N 0.719(3) 0.595(2) 0.639(3) 0.045(8) Uani 1 1 d .
H3C H 0.7426 0.5936 0.5651 0.054 Uiso 1 1 calc R
H3D H 0.6902 0.6727 0.6314 0.054 Uiso 1 1 calc R
N4 N 0.713(2) 0.368(3) 0.815(3) 0.086(10) Uani 1 1 d D
H4C H 0.7041 0.3655 0.8885 0.103 Uiso 1 1 calc R
H4D H 0.7105 0.2933 0.8194 0.103 Uiso 1 1 calc R
N5 N 0.431(2) 0.216(2) 0.280(2) 0.0296(10) Uani 1 1 d U
H5A H 0.4397 0.2916 0.2677 0.035 Uiso 1 1 calc R
H5B H 0.4294 0.2143 0.2102 0.035 Uiso 1 1 calc R
N6 N 0.4394(18) 0.007(3) 0.480(2) 0.048(8) Uani 1 1 d D
H6C H 0.4465 -0.0686 0.4809 0.057 Uiso 1 1 calc R
H6D H 0.4509 -0.0014 0.5502 0.057 Uiso 1 1 calc R
N7 N 0.717(2) -0.034(2) 0.403(2) 0.032(6) Uani 1 1 d .
H7C H 0.7267 -0.0384 0.4725 0.038 Uiso 1 1 calc R
H7D H 0.7042 -0.1072 0.4120 0.038 Uiso 1 1 calc R
N8 N 0.708(2) 0.189(3) 0.228(4) 0.0853(10) Uani 1 1 d DU
H8C H 0.7013 0.1996 0.1547 0.102 Uiso 1 1 calc R
H8D H 0.6938 0.2641 0.2301 0.102 Uiso 1 1 calc R
O1 O 0.7019(16) 0.6294(16) 0.0758(16) 0.0250(10) Uani 1 1 d U
O2 O 0.7277(18) 0.7525(18) 0.2320(18) 0.0324(10) Uani 1 1 d U
O3 O 0.7045(14) 0.8468(14) -0.1263(14) 0.0120(10) Uani 1 1 d U
O4 O 0.7254(15) 0.9892(15) 0.0167(15) 0.0180(10) Uani 1 1 d U
O5 O 0.6007(16) 0.6703(17) -0.1059(17) 0.0265(10) Uani 1 1 d U
O6 O 0.7153(19) 0.8251(19) -0.3319(19) 0.0375(10) Uani 1 1 d U
O7 O 0.5501(17) 1.0153(17) -0.2737(17) 0.0261(10) Uani 1 1 d U
O8 O 0.4631(16) 0.8242(16) -0.2657(16) 0.0252(10) Uani 1 1 d U
O9 O 0.4395(13) 0.8830(13) -0.0885(13) 0.0086(10) Uani 1 1 d U
O10 O 0.2137(19) 0.8534(19) -0.265(2) 0.0385(10) Uani 1 1 d U
O11 O 0.3220(16) 1.0258(16) -0.2409(17) 0.0255(10) Uani 1 1 d U
O12 O 0.410(2) 1.239(2) -0.292(2) 0.0526(10) Uani 1 1 d U
O13 O 0.3143(15) 0.6926(15) -0.0697(16) 0.0209(10) Uani 1 1 d U
O14 O 0.5210(16) 1.0853(16) -0.0962(16) 0.0232(10) Uani 1 1 d U
O15 O 0.1774(16) 0.8863(16) -0.0539(17) 0.0257(10) Uani 1 1 d U
O16 O 0.2842(15) 1.1010(15) -0.0651(16) 0.0208(10) Uani 1 1 d U
O17 O 0.1487(17) 1.2144(17) 0.0906(17) 0.0277(10) Uani 1 1 d U
O18 O 0.0862(16) 1.0150(16) 0.0847(16) 0.0227(10) Uani 1 1 d U
O19 O 0.2811(16) 0.8694(16) 0.1350(16) 0.0248(10) Uani 1 1 d U
O20 O 0.3801(18) 1.0749(17) 0.1136(18) 0.0316(10) Uani 1 1 d U
O21 O 0.1816(17) 0.6820(17) 0.1323(17) 0.0273(10) Uani 1 1 d U
O22 O 0.0866(18) 0.8006(17) 0.2787(18) 0.0313(10) Uani 1 1 d U
O23 O 0.1710(18) 0.9886(18) 0.2631(19) 0.0352(10) Uani 1 1 d U
O24 O 0.1412(18) 0.7856(18) 0.4874(19) 0.0319(10) Uani 1 1 d U
O25 O 0.3794(16) 0.8323(16) 0.3302(16) 0.0223(10) Uani 1 1 d U
O26 O 0.2860(15) 0.6479(15) 0.3419(16) 0.0202(10) Uani 1 1 d U
O27 O 0.3123(15) 0.4826(15) 0.2550(15) 0.0179(10) Uani 1 1 d U
O28 O 0.4195(16) 0.4180(16) 0.4462(17) 0.0263(10) Uani 1 1 d U
O29 O 0.5217(19) 0.6329(19) 0.3205(19) 0.0378(10) Uani 1 1 d U
O30 O 0.5637(17) 0.4558(17) 0.2269(18) 0.0302(10) Uani 1 1 d U
O31 O 0.4375(16) 0.6575(16) 0.1213(16) 0.0240(10) Uani 1 1 d U
O32 O 0.2134(18) 0.4800(18) 0.0760(19) 0.0342(10) Uani 1 1 d U
O33 O -0.0452(16) 0.8377(16) 0.1041(16) 0.0240(10) Uani 1 1 d U
O34 O 0.5448(15) 0.8536(15) 0.1058(16) 0.0208(10) Uani 1 1 d U
O35 O 0.5632(16) 0.9621(16) 0.2323(17) 0.0270(10) Uani 1 1 d U
O36 O 0.5821(18) 1.1954(18) 0.0390(19) 0.0335(10) Uani 1 1 d U
O37 O 0.5778(18) 0.7608(18) 0.4381(18) 0.0329(10) Uani 1 1 d U
O38 O 0.7222(18) 0.4314(18) 0.0137(18) 0.0308(10) Uani 1 1 d U
O39 O 0.4682(18) 0.4912(17) 0.0397(18) 0.0314(10) Uani 1 1 d U
O1W O 0.931(2) 0.943(2) -0.152(2) 0.0589(10) Uani 1 1 d U
O2W O 0.960(3) 0.679(3) -0.101(3) 0.0726(10) Uani 1 1 d U
O3W O 0.936(2) 0.597(2) 0.140(2) 0.0557(10) Uani 1 1 d U
O4W O 0.879(2) 0.680(2) 0.397(2) 0.0466(10) Uani 1 1 d U
O5W O 0.629(3) 0.397(3) 0.581(3) 0.0939(10) Uani 1 1 d U
O6W O 0.580(3) 0.192(3) 0.493(3) 0.0896(10) Uani 1 1 d U
O7W O 0.084(3) 0.151(3) 0.766(3) 0.0810(10) Uani 1 1 d U
O8W O 0.965(3) 0.821(3) 0.670(3) 0.0732(10) Uani 1 1 d U
O9W O 0.770(3) 0.151(3) 0.732(3) 0.0919(10) Uani 1 1 d U
W1 W 0.22202(9) 0.81136(9) 0.33828(9) 0.0207(3) Uani 1 1 d .
W2 W 0.22044(9) 1.07631(9) 0.10150(10) 0.0216(3) Uani 1 1 d .
W3 W 0.10290(9) 0.84643(9) 0.10867(9) 0.0199(2) Uani 1 1 d .
W4 W 0.30406(9) 0.85436(10) -0.18085(10) 0.0232(3) Uani 1 1 d .
W5 W 0.41689(10) 1.08688(10) -0.18855(10) 0.0240(3) Uani 1 1 d .
W6 W 0.61262(9) 0.83703(10) -0.20985(9) 0.0212(3) Uani 1 1 d .
W7 W 0.61456(9) 0.54703(9) 0.04904(10) 0.0219(3) Uani 1 1 d .
W8 W 0.42708(10) 0.53433(9) 0.31145(10) 0.0207(3) Uani 1 1 d .
W9 W 0.56705(9) 0.79000(9) 0.29521(9) 0.0182(2) Uani 1 1 d .
W10 W 0.56730(9) 1.04853(9) 0.05749(9) 0.0187(2) Uani 1 1 d .
W11 W 0.30524(10) 0.56258(10) 0.08643(10) 0.0225(3) Uani 1 1 d .

loop_
_atom_site_aniso_label
_atom_site_aniso_U_11
_atom_site_aniso_U_22
_atom_site_aniso_U_33
_atom_site_aniso_U_23
_atom_site_aniso_U_13
_atom_site_aniso_U_12
C1 0.0670(11) 0.0669(12) 0.0669(12) -0.0257(7) -0.0130(8) -0.0101(8)
C2 0.0699(11) 0.0699(12) 0.0699(12) -0.0268(7) -0.0136(8) -0.0106(8)
C3 0.0575(11) 0.0575(11) 0.0574(12) -0.0220(7) -0.0111(8) -0.0087(8)
C4 0.0914(11) 0.0914(12) 0.0914(12) -0.0351(7) -0.0178(8) -0.0139(8)
C5 0.0566(11) 0.0565(11) 0.0566(12) -0.0217(7) -0.0110(8) -0.0085(8)
C6 0.0808(11) 0.0808(12) 0.0808(12) -0.0310(7) -0.0157(8) -0.0122(8)
C7 0.0957(11) 0.0957(12) 0.0958(12) -0.0367(7) -0.0187(8) -0.0145(8)
C8 0.1238(11) 0.1238(12) 0.1238(12) -0.0475(7) -0.0241(8) -0.0187(8)
Cu1 0.078(3) 0.051(3) 0.048(3) -0.017(2) -0.011(2) -0.010(3)
Cu2 0.0290(18) 0.0259(17) 0.0280(19) -0.0052(15) -0.0023(15) 0.0001(16)
Eu1 0.0211(6) 0.0255(6) 0.0241(7) -0.0082(5) -0.0062(5) -0.0032(6)
Ge1 0.0114(10) 0.0093(10) 0.0122(11) -0.0009(8) -0.0050(9) -0.0009(9)
N1 0.0660(11) 0.0660(11) 0.0661(12) -0.0253(7) -0.0128(8) -0.0101(8)
N2 0.058(18) 0.019(13) 0.034(17) 0.015(13) 0.004(14) 0.007(13)
N3 0.060(17) 0.026(12) 0.046(16) -0.014(12) -0.004(14) -0.009(13)
N4 0.16(2) 0.034(14) 0.11(2) -0.018(15) -0.09(2) -0.024(18)
N5 0.0296(11) 0.0296(11) 0.0295(12) -0.0113(7) -0.0057(8) -0.0044(8)
N6 0.025(13) 0.063(18) 0.035(15) -0.021(13) -0.002(11) 0.025(13)
N7 0.034(13) 0.039(12) 0.031(12) -0.024(10) -0.003(10) -0.001(11)
N8 0.0853(11) 0.0853(12) 0.0853(12) -0.0327(7) -0.0166(8) -0.0130(8)
O1 0.0249(11) 0.0251(11) 0.0249(12) -0.0096(7) -0.0048(8) -0.0036(8)
O2 0.0323(11) 0.0325(11) 0.0324(12) -0.0124(7) -0.0065(8) -0.0050(8)
O3 0.0119(11) 0.0119(11) 0.0119(12) -0.0047(7) -0.0020(8) -0.0016(8)
O4 0.0181(11) 0.0179(11) 0.0179(12) -0.0070(7) -0.0032(8) -0.0026(8)
O5 0.0264(11) 0.0265(11) 0.0265(12) -0.0102(7) -0.0049(8) -0.0038(8)
O6 0.0374(11) 0.0375(11) 0.0374(12) -0.0143(7) -0.0072(8) -0.0057(8)
O7 0.0261(11) 0.0261(11) 0.0261(12) -0.0100(7) -0.0050(8) -0.0038(8)
O8 0.0251(11) 0.0253(11) 0.0251(12) -0.0096(7) -0.0048(8) -0.0039(8)
O9 0.0086(11) 0.0086(11) 0.0086(12) -0.0035(7) -0.0013(8) -0.0012(8)
O10 0.0383(11) 0.0385(11) 0.0384(12) -0.0147(7) -0.0074(8) -0.0059(8)
O11 0.0255(11) 0.0255(11) 0.0254(12) -0.0097(7) -0.0051(8) -0.0038(8)
O12 0.0524(11) 0.0526(11) 0.0526(12) -0.0199(7) -0.0102(8) -0.0080(8)
O13 0.0208(11) 0.0211(11) 0.0209(12) -0.0080(7) -0.0042(8) -0.0032(8)
O14 0.0232(11) 0.0232(11) 0.0231(12) -0.0090(7) -0.0045(8) -0.0035(8)
O15 0.0256(11) 0.0257(11) 0.0256(12) -0.0099(7) -0.0048(8) -0.0038(8)
O16 0.0208(11) 0.0208(11) 0.0208(12) -0.0081(7) -0.0041(8) -0.0031(8)
O17 0.0277(11) 0.0276(11) 0.0277(12) -0.0108(7) -0.0053(8) -0.0040(8)
O18 0.0227(11) 0.0226(11) 0.0228(12) -0.0087(7) -0.0045(8) -0.0034(8)
O19 0.0247(11) 0.0249(11) 0.0249(12) -0.0095(7) -0.0049(8) -0.0039(8)
O20 0.0316(11) 0.0317(11) 0.0317(12) -0.0122(7) -0.0063(8) -0.0048(8)
O21 0.0272(11) 0.0273(11) 0.0273(12) -0.0104(7) -0.0052(8) -0.0042(8)
O22 0.0313(11) 0.0313(11) 0.0312(12) -0.0119(7) -0.0061(8) -0.0047(8)
O23 0.0351(11) 0.0353(11) 0.0352(12) -0.0135(7) -0.0068(8) -0.0054(8)
O24 0.0318(11) 0.0318(11) 0.0318(12) -0.0122(7) -0.0061(8) -0.0047(8)
O25 0.0222(11) 0.0224(11) 0.0223(12) -0.0085(7) -0.0042(8) -0.0034(8)
O26 0.0202(11) 0.0202(11) 0.0201(12) -0.0078(7) -0.0038(8) -0.0030(8)
O27 0.0180(11) 0.0178(11) 0.0179(12) -0.0070(7) -0.0033(8) -0.0025(8)
O28 0.0263(11) 0.0263(11) 0.0263(12) -0.0103(7) -0.0050(8) -0.0038(8)
O29 0.0379(11) 0.0377(11) 0.0379(12) -0.0147(7) -0.0074(8) -0.0055(8)
O30 0.0303(11) 0.0302(11) 0.0301(12) -0.0117(7) -0.0058(8) -0.0045(8)
O31 0.0240(11) 0.0240(11) 0.0240(12) -0.0093(7) -0.0046(8) -0.0035(8)
O32 0.0342(11) 0.0342(11) 0.0342(12) -0.0132(7) -0.0066(8) -0.0050(8)
O33 0.0240(11) 0.0241(11) 0.0239(12) -0.0093(7) -0.0046(8) -0.0035(8)
O34 0.0207(11) 0.0209(11) 0.0207(12) -0.0078(7) -0.0042(8) -0.0030(8)
O35 0.0270(11) 0.0270(11) 0.0271(12) -0.0103(7) -0.0053(8) -0.0041(8)
O36 0.0337(11) 0.0335(11) 0.0336(12) -0.0130(7) -0.0065(8) -0.0051(8)
O37 0.0328(11) 0.0330(11) 0.0327(12) -0.0126(7) -0.0064(8) -0.0049(8)
O38 0.0308(11) 0.0308(11) 0.0307(12) -0.0119(7) -0.0058(8) -0.0043(8)
O39 0.0315(11) 0.0313(11) 0.0314(12) -0.0122(7) -0.0060(8) -0.0047(8)
O1W 0.0588(11) 0.0590(11) 0.0589(12) -0.0225(7) -0.0115(8) -0.0091(8)
O2W 0.0726(11) 0.0726(11) 0.0727(12) -0.0279(7) -0.0142(8) -0.0110(8)
O3W 0.0557(11) 0.0556(11) 0.0558(12) -0.0214(7) -0.0108(8) -0.0084(8)
O4W 0.0465(11) 0.0467(11) 0.0465(12) -0.0179(7) -0.0089(8) -0.0071(8)
O5W 0.0939(11) 0.0940(12) 0.0939(12) -0.0361(7) -0.0183(8) -0.0142(8)
O6W 0.0896(11) 0.0896(11) 0.0895(12) -0.0344(7) -0.0175(8) -0.0135(8)
O7W 0.0809(11) 0.0809(11) 0.0810(12) -0.0310(7) -0.0157(8) -0.0122(8)
O8W 0.0732(11) 0.0732(11) 0.0732(12) -0.0281(7) -0.0142(8) -0.0111(8)
O9W 0.0918(11) 0.0918(12) 0.0918(12) -0.0352(7) -0.0178(8) -0.0139(8)
W1 0.0134(5) 0.0264(5) 0.0197(5) -0.0100(4) 0.0002(4) -0.0004(4)
W2 0.0151(5) 0.0193(5) 0.0291(6) -0.0108(4) -0.0049(4) 0.0030(4)
W3 0.0110(4) 0.0233(5) 0.0244(5) -0.0100(4) -0.0033(4) 0.0007(4)
W4 0.0202(5) 0.0298(5) 0.0211(5) -0.0101(4) -0.0070(4) -0.0024(5)
W5 0.0263(5) 0.0216(5) 0.0191(5) -0.0022(4) -0.0075(4) -0.0021(5)
W6 0.0180(5) 0.0281(5) 0.0162(5) -0.0091(4) -0.0026(4) -0.0009(5)
W7 0.0197(5) 0.0201(5) 0.0248(5) -0.0105(4) -0.0036(4) 0.0016(4)
W8 0.0239(5) 0.0152(5) 0.0189(5) -0.0032(4) -0.0047(4) -0.0018(4)
W9 0.0152(5) 0.0201(5) 0.0164(5) -0.0049(4) -0.0049(4) 0.0006(4)
W10 0.0172(5) 0.0174(5) 0.0204(5) -0.0064(4) -0.0034(4) -0.0025(4)
W11 0.0211(5) 0.0219(5) 0.0267(6) -0.0112(4) -0.0051(4) -0.0030(4)

loop_
_atom_type_symbol
_atom_type_description
_atom_type_scat_dispersion_real
_atom_type_scat_dispersion_imag
_atom_type_scat_source
C C 0.0033 0.0016 'International Tables Vol C Tables 4.2.6.8 and 6.1.1.4'
Cu Cu 0.3201 1.2651 'International Tables Vol C Tables 4.2.6.8 and 6.1.1.4'
Eu Eu -0.1578 3.6682 'International Tables Vol C Tables 4.2.6.8 and 6.1.1.4'
N N 0.0061 0.0033 'International Tables Vol C Tables 4.2.6.8 and 6.1.1.4'
O O 0.0106 0.0060 'International Tables Vol C Tables 4.2.6.8 and 6.1.1.4'
Ge Ge 0.1547 1.8001 'International Tables Vol C Tables 4.2.6.8 and 6.1.1.4'
W W -0.8490 6.8722 'International Tables Vol C Tables 4.2.6.8 and 6.1.1.4'
H H 0.0000 0.0000 'International Tables Vol C Tables 4.2.6.8 and 6.1.1.4'

loop_
_geom_angle_atom_site_label_1
_geom_angle_atom_site_label_2
_geom_angle_atom_site_label_3
_geom_angle
_geom_angle_site_symmetry_1
_geom_angle_site_symmetry_3
C2 C1 N1 102(3) . .
C2 C1 H1A 111.3 . .
N1 C1 H1A 111.3 . .
C2 C1 H1B 111.3 . .
N1 C1 H1B 111.3 . .
H1A C1 H1B 109.2 . .
C1 C2 N2 119(4) . .
C1 C2 H2A 107.5 . .
N2 C2 H2A 107.5 . .
C1 C2 H2B 107.5 . .
N2 C2 H2B 107.5 . .
H2A C2 H2B 107.0 . .
N3 C3 C4 105(3) . .
N3 C3 H3A 110.8 . .
C4 C3 H3A 110.8 . .
N3 C3 H3B 110.8 . .
C4 C3 H3B 110.8 . .
H3A C3 H3B 108.9 . .
C3 C4 N4 108(3) . .
C3 C4 H4A 110.1 . .
N4 C4 H4A 110.1 . .
C3 C4 H4B 110.1 . .
N4 C4 H4B 110.1 . .
H4A C4 H4B 108.4 . .
N5 C5 C6 123(3) . .
N5 C5 H5C 106.5 . .
C6 C5 H5C 106.5 . .
N5 C5 H5D 106.5 . .
C6 C5 H5D 106.5 . .
H5C C5 H5D 106.5 . .
C5 C6 N6 109(3) . .
C5 C6 H6A 109.9 . .
N6 C6 H6A 109.9 . .
C5 C6 H6B 109.9 . .
N6 C6 H6B 109.9 . .
H6A C6 H6B 108.3 . .
N7 C7 C8 123(4) . .
N7 C7 H7A 106.6 . .
C8 C7 H7A 106.6 . .
N7 C7 H7B 106.6 . .
C8 C7 H7B 106.6 . .
H7A C7 H7B 106.6 . .
N8 C8 C7 99(3) . .
N8 C8 H8A 111.9 . .
C7 C8 H8A 111.9 . .
N8 C8 H8B 111.9 . .
C7 C8 H8B 111.9 . .
H8A C8 H8B 109.6 . .
N2 Cu1 N4 172.7(15) . .
N2 Cu1 N3 95.5(11) . .
N4 Cu1 N3 84.2(11) . .
N2 Cu1 N1 83.9(13) . .
N4 Cu1 N1 95.7(12) . .
N3 Cu1 N1 174.6(14) . .
N7 Cu2 N6 98.1(9) . .
N7 Cu2 N5 173.2(11) . .
N6 Cu2 N5 84.5(9) . .
N7 Cu2 N8 83.1(11) . .
N6 Cu2 N8 174.8(16) . .
N5 Cu2 N8 95.0(11) . .
O1 Eu1 O2 81.3(7) . .
O1 Eu1 O3 73.1(6) . .
O2 Eu1 O3 128.4(6) . .
O1 Eu1 O4 126.7(6) . .
O2 Eu1 O4 79.3(6) . .
O3 Eu1 O4 81.5(6) . .
O1 Eu1 O33 140.4(6) . 1_655
O2 Eu1 O33 72.8(7) . 1_655
O3 Eu1 O33 146.4(5) . 1_655
O4 Eu1 O33 77.5(6) . 1_655
O1 Eu1 O3W 73.8(8) . .
O2 Eu1 O3W 75.4(8) . .
O3 Eu1 O3W 134.3(8) . .
O4 Eu1 O3W 144.2(8) . .
O33 Eu1 O3W 71.1(8) 1_655 .
O1 Eu1 O2W 80.9(8) . .
O2 Eu1 O2W 140.3(8) . .
O3 Eu1 O2W 78.8(8) . .
O4 Eu1 O2W 138.7(8) . .
O33 Eu1 O2W 100.4(8) 1_655 .
O3W Eu1 O2W 65.6(9) . .
O1 Eu1 O1W 139.9(8) . .
O2 Eu1 O1W 138.2(8) . .
O3 Eu1 O1W 74.5(7) . .
O4 Eu1 O1W 69.6(7) . .
O33 Eu1 O1W 73.7(8) 1_655 .
O3W Eu1 O1W 115.8(8) . .
O2W Eu1 O1W 70.3(9) . .
O1 Eu1 O34 68.0(6) . .
O2 Eu1 O34 60.3(6) . .
O3 Eu1 O34 68.6(5) . .
O4 Eu1 O34 59.2(5) . .
O33 Eu1 O34 119.7(6) 1_655 .
O3W Eu1 O34 124.3(7) . .
O2W Eu1 O34 139.9(8) . .
O1W Eu1 O34 119.6(7) . .
O34 Ge1 O19 113.3(9) . .
O34 Ge1 O31 111.0(8) . .
O19 Ge1 O31 105.1(8) . .
O34 Ge1 O9 110.5(8) . .
O19 Ge1 O9 107.7(8) . .
O31 Ge1 O9 109.0(8) . .
C1 N1 Cu1 115(2) . .
C1 N1 H1C 108.5 . .
Cu1 N1 H1C 108.5 . .
C1 N1 H1D 108.5 . .
Cu1 N1 H1D 108.5 . .
H1C N1 H1D 107.5 . .
C2 N2 Cu1 104(2) . .
C2 N2 H2C 110.9 . .
Cu1 N2 H2C 110.9 . .
C2 N2 H2D 110.9 . .
Cu1 N2 H2D 110.9 . .
H2C N2 H2D 108.9 . .
C3 N3 Cu1 110(2) . .
C3 N3 H3C 109.6 . .
Cu1 N3 H3C 109.6 . .
C3 N3 H3D 109.6 . .
Cu1 N3 H3D 109.6 . .
H3C N3 H3D 108.1 . .
C4 N4 Cu1 106(2) . .
C4 N4 H4C 110.6 . .
Cu1 N4 H4C 110.6 . .
C4 N4 H4D 110.6 . .
Cu1 N4 H4D 110.6 . .
H4C N4 H4D 108.7 . .
C5 N5 Cu2 108(2) . .
C5 N5 H5A 110.1 . .
Cu2 N5 H5A 110.1 . .
C5 N5 H5B 110.1 . .
Cu2 N5 H5B 110.1 . .
H5A N5 H5B 108.4 . .
C6 N6 Cu2 114(2) . .
C6 N6 H6C 108.7 . .
Cu2 N6 H6C 108.7 . .
C6 N6 H6D 108.7 . .
Cu2 N6 H6D 108.7 . .
H6C N6 H6D 107.6 . .
C7 N7 Cu2 108(3) . .
C7 N7 H7C 110.1 . .
Cu2 N7 H7C 110.1 . .
C7 N7 H7D 110.1 . .
Cu2 N7 H7D 110.1 . .
H7C N7 H7D 108.4 . .
C8 N8 Cu2 116(3) . .
C8 N8 H8C 108.3 . .
Cu2 N8 H8C 108.3 . .
C8 N8 H8D 108.3 . .
Cu2 N8 H8D 108.3 . .
H8C N8 H8D 107.4 . .
W7 O1 Eu1 156.3(10) . .
W9 O2 Eu1 126.0(10) . .
W6 O3 Eu1 158.9(8) . .
W10 O4 Eu1 128.0(8) . .
W6 O5 W7 145.9(12) . .
W5 O7 W6 122.1(9) . .
W4 O8 W6 118.5(10) . .
Ge1 O9 W5 120.7(8) . .
Ge1 O9 W6 120.4(7) . .
W5 O9 W6 97.0(5) . .
Ge1 O9 W4 122.9(7) . .
W5 O9 W4 93.9(5) . .
W6 O9 W4 95.3(6) . .
W5 O11 W4 124.9(10) . .
W4 O13 W11 156.5(11) . .
W5 O14 W10 153.5(10) . .
W3 O15 W4 151.8(10) . .
W5 O16 W2 150.2(10) . .
W3 O18 W2 120.2(9) . .
Ge1 O19 W3 125.4(10) . .
Ge1 O19 W1 121.2(9) . .
W3 O19 W1 95.2(6) . .
Ge1 O19 W2 120.2(9) . .
W3 O19 W2 94.4(7) . .
W1 O19 W2 92.5(7) . .
W2 O20 W10 151.4(12) . .
W3 O21 W11 152.7(10) . .
W3 O22 W1 119.4(10) . .
W2 O23 W1 122.3(11) . .
W1 O25 W9 153.0(11) . .
W8 O26 W1 147.4(9) . .
W11 O27 W8 117.3(8) . .
W8 O29 W9 155.4(12) . .
W8 O30 W7 117.6(9) . .
Ge1 O31 W8 123.2(10) . .
Ge1 O31 W7 118.2(8) . .
W8 O31 W7 96.1(7) . .
Ge1 O31 W11 124.0(9) . .
W8 O31 W11 94.8(6) . .
W7 O31 W11 93.3(7) . .
W3 O33 Eu1 152.8(10) . 1_455
Ge1 O34 W9 122.4(8) . .
Ge1 O34 W10 122.5(9) . .
W9 O34 W10 94.4(7) . .
Ge1 O34 Eu1 126.1(9) . .
W9 O34 Eu1 90.9(6) . .
W10 O34 Eu1 91.3(5) . .
W9 O35 W10 116.1(10) . .
W11 O39 W7 121.2(11) . .
O24 W1 O25 106.7(9) . .
O24 W1 O26 103.4(8) . .
O25 W1 O26 89.4(7) . .
O24 W1 O22 97.0(9) . .
O25 W1 O22 156.4(8) . .
O26 W1 O22 85.2(8) . .
O24 W1 O23 99.6(9) . .
O25 W1 O23 91.8(8) . .
O26 W1 O23 155.6(8) . .
O22 W1 O23 84.0(9) . .
O24 W1 O19 166.3(8) . .
O25 W1 O19 84.5(7) . .
O26 W1 O19 84.3(7) . .
O22 W1 O19 72.1(7) . .
O23 W1 O19 71.6(8) . .
O17 W2 O23 100.5(9) . .
O17 W2 O20 104.4(9) . .
O23 W2 O20 94.3(9) . .
O17 W2 O16 101.4(8) . .
O23 W2 O16 156.7(8) . .
O20 W2 O16 87.9(8) . .
O17 W2 O18 98.5(9) . .
O23 W2 O18 84.4(8) . .
O20 W2 O18 156.9(8) . .
O16 W2 O18 84.7(7) . .
O17 W2 O19 168.0(8) . .
O23 W2 O19 72.7(8) . .
O20 W2 O19 86.1(8) . .
O16 W2 O19 84.3(7) . .
O18 W2 O19 71.4(7) . .
O33 W3 O15 99.9(8) . .
O33 W3 O21 100.6(8) . .
O15 W3 O21 86.3(8) . .
O33 W3 O18 101.0(8) . .
O15 W3 O18 89.3(8) . .
O21 W3 O18 158.3(8) . .
O33 W3 O22 100.2(8) . .
O15 W3 O22 159.7(8) . .
O21 W3 O22 87.3(8) . .
O18 W3 O22 89.6(8) . .
O33 W3 O19 171.6(8) . .
O15 W3 O19 86.9(8) . .
O21 W3 O19 84.6(7) . .
O18 W3 O19 74.0(7) . .
O22 W3 O19 73.3(7) . .
O10 W4 O8 102.7(10) . .
O10 W4 O13 101.5(9) . .
O8 W4 O13 91.9(7) . .
O10 W4 O11 103.4(9) . .
O8 W4 O11 89.0(8) . .
O13 W4 O11 154.2(8) . .
O10 W4 O15 99.5(9) . .
O8 W4 O15 157.8(8) . .
O13 W4 O15 83.5(7) . .
O11 W4 O15 85.9(8) . .
O10 W4 O9 171.1(8) . .
O8 W4 O9 73.8(7) . .
O13 W4 O9 86.9(7) . .
O11 W4 O9 68.6(7) . .
O15 W4 O9 84.3(7) . .
O12 W5 O11 101.2(11) . .
O12 W5 O7 99.0(10) . .
O11 W5 O7 84.8(8) . .
O12 W5 O14 100.9(10) . .
O11 W5 O14 157.8(8) . .
O7 W5 O14 89.9(8) . .
O12 W5 O16 101.3(10) . .
O11 W5 O16 90.4(8) . .
O7 W5 O16 159.7(7) . .
O14 W5 O16 87.1(8) . .
O12 W5 O9 168.7(10) . .
O11 W5 O9 72.5(7) . .
O7 W5 O9 71.4(7) . .
O14 W5 O9 85.4(7) . .
O16 W5 O9 88.3(6) . .
O6 W6 O3 103.2(9) . .
O6 W6 O5 103.1(9) . .
O3 W6 O5 90.7(8) . .
O6 W6 O7 100.0(9) . .
O3 W6 O7 94.9(8) . .
O5 W6 O7 154.2(7) . .
O6 W6 O8 93.6(9) . .
O3 W6 O8 163.1(7) . .
O5 W6 O8 83.9(7) . .
O7 W6 O8 83.5(7) . .
O6 W6 O9 162.8(8) . .
O3 W6 O9 91.4(6) . .
O5 W6 O9 85.6(7) . .
O7 W6 O9 69.2(6) . .
O8 W6 O9 72.3(7) . .
O38 W7 O1 105.0(9) . .
O38 W7 O5 101.8(9) . .
O1 W7 O5 92.5(8) . .
O38 W7 O39 94.7(9) . .
O1 W7 O39 160.2(8) . .
O5 W7 O39 86.0(8) . .
O38 W7 O30 99.5(8) . .
O1 W7 O30 89.9(8) . .
O5 W7 O30 157.2(8) . .
O39 W7 O30 84.2(8) . .
O38 W7 O31 164.0(8) . .
O1 W7 O31 88.1(8) . .
O5 W7 O31 86.6(7) . .
O39 W7 O31 72.1(8) . .
O30 W7 O31 70.8(7) . .
O28 W8 O29 103.0(9) . .
O28 W8 O26 101.3(8) . .
O29 W8 O26 86.8(8) . .
O28 W8 O30 97.3(8) . .
O29 W8 O30 94.1(9) . .
O26 W8 O30 160.7(8) . .
O28 W8 O27 96.1(8) . .
O29 W8 O27 160.1(8) . .
O26 W8 O27 83.8(7) . .
O30 W8 O27 89.1(8) . .
O28 W8 O31 168.2(8) . .
O29 W8 O31 86.8(8) . .
O26 W8 O31 85.7(7) . .
O30 W8 O31 75.1(7) . .
O27 W8 O31 75.0(7) . .
O37 W9 O2 100.6(10) . .
O37 W9 O35 97.6(9) . .
O2 W9 O35 96.6(8) . .
O37 W9 O29 99.9(9) . .
O2 W9 O29 94.4(9) . .
O35 W9 O29 157.2(9) . .
O37 W9 O25 92.7(9) . .
O2 W9 O25 166.4(9) . .
O35 W9 O25 84.3(7) . .
O29 W9 O25 80.5(8) . .
O37 W9 O34 172.5(8) . .
O2 W9 O34 82.7(8) . .
O35 W9 O34 75.3(8) . .
O29 W9 O34 86.4(8) . .
O25 W9 O34 84.4(7) . .
O36 W10 O4 100.3(9) . .
O36 W10 O14 100.5(9) . .
O4 W10 O14 96.0(8) . .
O36 W10 O35 99.6(9) . .
O4 W10 O35 94.3(8) . .
O14 W10 O35 155.4(7) . .
O36 W10 O20 93.4(9) . .
O4 W10 O20 166.3(8) . .
O14 W10 O20 82.6(8) . .
O35 W10 O20 82.2(8) . .
O36 W10 O34 172.9(8) . .
O4 W10 O34 81.5(7) . .
O14 W10 O34 86.1(7) . .
O35 W10 O34 73.3(7) . .
O20 W10 O34 84.8(7) . .
O32 W11 O39 104.9(9) . .
O32 W11 O21 99.7(9) . .
O39 W11 O21 155.2(8) . .
O32 W11 O13 99.9(9) . .
O39 W11 O13 90.2(8) . .
O21 W11 O13 82.9(8) . .
O32 W11 O27 101.0(9) . .
O39 W11 O27 93.0(8) . .
O21 W11 O27 84.9(8) . .
O13 W11 O27 157.2(8) . .
O32 W11 O31 173.3(8) . .
O39 W11 O31 73.4(8) . .
O21 W11 O31 82.4(7) . .
O13 W11 O31 86.6(7) . .
O27 W11 O31 72.7(7) . .

loop_
_geom_bond_atom_site_label_1
_geom_bond_atom_site_label_2
_geom_bond_distance
_geom_bond_site_symmetry_2
C1 C2 1.42(6) .
C1 N1 1.56(5) .
C1 H1A 0.9700 .
C1 H1B 0.9700 .
C2 N2 1.60(5) .
C2 H2A 0.9700 .
C2 H2B 0.9700 .
C3 N3 1.42(5) .
C3 C4 1.49(6) .
C3 H3A 0.9700 .
C3 H3B 0.9700 .
C4 N4 1.592(19) .
C4 H4A 0.9700 .
C4 H4B 0.9700 .
C5 N5 1.42(4) .
C5 C6 1.44(5) .
C5 H5C 0.9700 .
C5 H5D 0.9700 .
C6 N6 1.489(18) .
C6 H6A 0.9700 .
C6 H6B 0.9700 .
C7 N7 1.37(5) .
C7 C8 1.54(7) .
C7 H7A 0.9700 .
C7 H7B 0.9700 .
C8 N8 1.502(19) .
C8 H8A 0.9700 .
C8 H8B 0.9700 .
Cu1 N2 1.96(3) .
Cu1 N4 1.98(3) .
Cu1 N3 2.07(3) .
Cu1 N1 2.09(3) .
Cu2 N7 1.99(2) .
Cu2 N6 2.02(3) .
Cu2 N5 2.04(2) .
Cu2 N8 2.05(3) .
Eu1 O1 2.337(18) .
Eu1 O2 2.36(2) .
Eu1 O3 2.358(16) .
Eu1 O4 2.367(17) .
Eu1 O33 2.413(19) 1_655
Eu1 O3W 2.47(3) .
Eu1 O2W 2.56(3) .
Eu1 O1W 2.57(3) .
Eu1 O34 2.935(17) .
Ge1 O34 1.711(18) .
Ge1 O19 1.757(18) .
Ge1 O31 1.770(18) .
Ge1 O9 1.793(15) .
N1 H1C 0.9000 .
N1 H1D 0.9000 .
N2 H2C 0.9000 .
N2 H2D 0.9000 .
N3 H3C 0.9000 .
N3 H3D 0.9000 .
N4 H4C 0.9000 .
N4 H4D 0.9000 .
N5 H5A 0.9000 .
N5 H5B 0.9000 .
N6 H6C 0.9000 .
N6 H6D 0.9000 .
N7 H7C 0.9000 .
N7 H7D 0.9000 .
N8 H8C 0.9000 .
N8 H8D 0.9000 .
O1 W7 1.762(19) .
O2 W9 1.816(19) .
O3 W6 1.738(17) .
O4 W10 1.789(16) .
O5 W6 1.913(18) .
O5 W7 1.918(18) .
O6 W6 1.70(2) .
O7 W5 1.863(19) .
O7 W6 1.990(18) .
O8 W4 1.874(18) .
O8 W6 2.082(19) .
O9 W5 2.249(14) .
O9 W6 2.254(14) .
O9 W4 2.346(16) .
O10 W4 1.68(2) .
O11 W5 1.84(2) .
O11 W4 1.946(18) .
O12 W5 1.75(2) .
O13 W4 1.874(17) .
O13 W11 1.933(17) .
O14 W5 1.877(19) .
O14 W10 1.993(19) .
O15 W3 1.892(19) .
O15 W4 1.947(19) .
O16 W5 1.886(17) .
O16 W2 1.946(18) .
O17 W2 1.648(19) .
O18 W3 1.920(18) .
O18 W2 1.962(18) .
O19 W3 2.253(19) .
O19 W1 2.303(19) .
O19 W2 2.332(18) .
O20 W2 1.87(2) .
O20 W10 2.047(19) .
O21 W3 1.918(19) .
O21 W11 1.924(19) .
O22 W3 1.95(2) .
O22 W1 1.95(2) .
O23 W2 1.86(2) .
O23 W1 1.97(2) .
O24 W1 1.78(2) .
O25 W1 1.848(18) .
O25 W9 2.042(17) .
O26 W8 1.916(17) .
O26 W1 1.936(17) .
O27 W11 1.948(17) .
O27 W8 1.987(18) .
O28 W8 1.689(18) .
O29 W8 1.86(2) .
O29 W9 1.99(2) .
O30 W8 1.92(2) .
O30 W7 2.027(19) .
O31 W8 2.217(18) .
O31 W7 2.327(18) .
O31 W11 2.347(19) .
O32 W11 1.69(2) .
O33 W3 1.740(18) .
O33 Eu1 2.413(19) 1_455
O34 W9 2.251(18) .
O34 W10 2.258(17) .
O35 W9 1.900(18) .
O35 W10 1.998(19) .
O36 W10 1.76(2) .
O37 W9 1.72(2) .
O38 W7 1.76(2) .
O39 W11 1.896(19) .
O39 W7 2.01(2) .
